data_2222737
loop_
_publ_author_name
'Zhou, Jian-Cheng'
'Li, Nai-Xu'
'Zhang, Chuan-Ming'
'Zhang, Zheng-Yun'

_publ_section_title
;
 (<i>E</i>)-2-[(5-Bromo-2-hydroxybenzylidene)amino]benzonitrile
;
_journal_coeditor_code HK2739
_journal_issue 8
_journal_name_full 'Acta Crystallographica Section E'
_journal_page_first o1949
_journal_paper_doi 10.1107/S1600536809027950
_journal_volume 65
_journal_year 2009
_chemical_formula_iupac 'C14 H9 Br N2 O'
_chemical_formula_moiety 'C14 H9 Br N2 O'
_chemical_formula_sum 'C14 H9 Br N2 O'
_chemical_formula_weight 301.14
_chemical_name_systematic
;
(<i>E</i>)-2-[(5-Bromo-2-hydroxybenzylidene)amino]benzonitrile
;
_space_group_IT_number 29
_symmetry_cell_setting orthorhombic
_symmetry_space_group_name_Hall 'P 2c -2ac'
_symmetry_space_group_name_H-M 'P c a 21'
_atom_sites_solution_hydrogens geom
_atom_sites_solution_primary direct
_atom_sites_solution_secondary difmap
_audit_creation_method SHELXL-97
_cell_angle_alpha 90.00
_cell_angle_beta 90.00
_cell_angle_gamma 90.00
_cell_formula_units_Z 4
_cell_length_a 25.609(8)
_cell_length_b 3.9299(12)
_cell_length_c 12.368(4)
_cell_measurement_reflns_used 1688
_cell_measurement_temperature 294(2)
_cell_measurement_theta_max 27.68
_cell_measurement_theta_min 3.14
_cell_volume 1244.7(7)
_computing_cell_refinement 'SAINT (Bruker, 2000)'
_computing_data_collection 'SMART (Bruker, 2000)'
_computing_data_reduction 'SAINT (Bruker, 2000)'
_computing_molecular_graphics 'ORTEP-3 for Windows (Farrugia, 1997) and PLATON (Spek, 2009)'
_computing_publication_material 'SHELXL97 (Sheldrick, 2008)'
_computing_structure_refinement 'SHELXL97 (Sheldrick, 2008)'
_computing_structure_solution 'SHELXS97 (Sheldrick, 2008)'
_diffrn_ambient_temperature 294(2)
_diffrn_detector_area_resol_mean 13.6612
_diffrn_measured_fraction_theta_full 0.997
_diffrn_measured_fraction_theta_max 0.997
_diffrn_measurement_device_type 'Bruker SMART CCD area-detector'
_diffrn_measurement_method '\f and \w'
_diffrn_radiation_monochromator graphite
_diffrn_radiation_source 'fine-focus sealed tube'
_diffrn_radiation_type MoK\a
_diffrn_radiation_wavelength 0.71073
_diffrn_reflns_av_R_equivalents 0.0476
_diffrn_reflns_av_sigmaI/netI 0.0616
_diffrn_reflns_limit_h_max 33
_diffrn_reflns_limit_h_min -33
_diffrn_reflns_limit_k_max 5
_diffrn_reflns_limit_k_min -5
_diffrn_reflns_limit_l_max 14
_diffrn_reflns_limit_l_min -16
_diffrn_reflns_number 9720
_diffrn_reflns_theta_full 27.55
_diffrn_reflns_theta_max 27.55
_diffrn_reflns_theta_min 1.59
_diffrn_standards_number 0
_exptl_absorpt_coefficient_mu 3.290
_exptl_absorpt_correction_T_max 0.518
_exptl_absorpt_correction_T_min 0.518
_exptl_absorpt_correction_type multi-scan
_exptl_absorpt_process_details '(SADABS; Bruker, 2000)'
_exptl_crystal_colour yellow
_exptl_crystal_density_diffrn 1.607
_exptl_crystal_density_method 'not measured'
_exptl_crystal_description prism
_exptl_crystal_F_000 600
_exptl_crystal_size_max 0.2
_exptl_crystal_size_mid 0.2
_exptl_crystal_size_min 0.2
_refine_diff_density_max 0.229
_refine_diff_density_min -0.287
_refine_ls_abs_structure_details 'Flack (1983), 1271 Friedel pairs'
_refine_ls_abs_structure_Flack 0.039(14)
_refine_ls_extinction_method none
_refine_ls_goodness_of_fit_ref 1.009
_refine_ls_hydrogen_treatment constr
_refine_ls_matrix_type full
_refine_ls_number_parameters 163
_refine_ls_number_reflns 2771
_refine_ls_number_restraints 1
_refine_ls_restrained_S_all 1.009
_refine_ls_R_factor_all 0.0816
_refine_ls_R_factor_gt 0.0386
_refine_ls_shift/su_max 0.000
_refine_ls_shift/su_mean 0.000
_refine_ls_structure_factor_coef Fsqd
_refine_ls_weighting_details 'calc w=1/[\s^2^(Fo^2^)+(0.0283P)^2^+0.0106P] where P=(Fo^2^+2Fc^2^)/3'
_refine_ls_weighting_scheme calc
_refine_ls_wR_factor_gt 0.0776
_refine_ls_wR_factor_ref 0.0902
_reflns_number_gt 1737
_reflns_number_total 2771
_reflns_threshold_expression I>2\s(I)
_cod_data_source_file hk2739.cif
_cod_data_source_block I
_cod_database_code 2222737
_cod_database_fobs_code 2222737

loop_
_symmetry_equiv_pos_as_xyz
'x, y, z'
'-x, -y, z+1/2'
'x+1/2, -y, z'
'-x+1/2, y, z+1/2'

loop_
_atom_site_type_symbol
_atom_site_label
_atom_site_fract_x
_atom_site_fract_y
_atom_site_fract_z
_atom_site_U_iso_or_equiv
_atom_site_adp_type
_atom_site_calc_flag
_atom_site_refinement_flags
_atom_site_occupancy
_atom_site_disorder_assembly
_atom_site_disorder_group
Br Br1 0.014802(15) 0.46800(11) 0.49637(9) 0.0816(2) Uani d . 1 . .
O O1 0.15855(14) -0.0121(8) 0.1439(2) 0.0767(9) Uani d . 1 . .
H H1A 0.1892 0.0184 0.1605 0.115 Uiso calc R 1 . .
N N1 0.23690(11) 0.1858(9) 0.2691(3) 0.0471(7) Uani d . 1 . .
N N2 0.28448(17) -0.1697(11) 0.0417(3) 0.0800(12) Uani d . 1 . .
C C1 0.14763(14) 0.2551(10) 0.3176(3) 0.0481(9) Uani d . 1 . .
C C2 0.12781(19) 0.1038(11) 0.2221(4) 0.0567(12) Uani d . 1 . .
C C3 0.0737(2) 0.0789(11) 0.2121(4) 0.0723(13) Uani d . 1 . .
H H3A 0.0598 -0.0122 0.1490 0.087 Uiso calc R 1 . .
C C4 0.04062(17) 0.1828(11) 0.2912(4) 0.0679(12) Uani d . 1 . .
H H4A 0.0047 0.1582 0.2825 0.081 Uiso calc R 1 . .
C C5 0.06036(14) 0.3244(10) 0.3842(4) 0.0576(10) Uani d . 1 . .
C C6 0.11302(15) 0.3625(11) 0.3970(3) 0.0543(10) Uani d . 1 . .
H H6A 0.1259 0.4619 0.4598 0.065 Uiso calc R 1 . .
C C7 0.20246(14) 0.2971(10) 0.3346(3) 0.0488(9) Uani d . 1 . .
H H7A 0.2135 0.4110 0.3964 0.059 Uiso calc R 1 . .
C C8 0.29066(13) 0.2276(9) 0.2900(3) 0.0458(9) Uani d . 1 . .
C C9 0.32433(17) 0.1123(10) 0.2105(3) 0.0523(10) Uani d . 1 . .
C C10 0.37810(18) 0.1385(12) 0.2213(4) 0.0622(12) Uani d . 1 . .
H H10A 0.4001 0.0623 0.1666 0.075 Uiso calc R 1 . .
C C11 0.39839(16) 0.2791(13) 0.3143(4) 0.0735(13) Uani d . 1 . .
H H11A 0.4344 0.2974 0.3227 0.088 Uiso calc R 1 . .
C C12 0.36610(17) 0.3907(12) 0.3933(4) 0.0661(12) Uani d . 1 . .
H H12A 0.3802 0.4864 0.4556 0.079 Uiso calc R 1 . .
C C13 0.31227(16) 0.3646(12) 0.3830(4) 0.0613(11) Uani d . 1 . .
H H13A 0.2907 0.4392 0.4386 0.074 Uiso calc R 1 . .
C C14 0.30179(18) -0.0458(12) 0.1155(4) 0.0598(11) Uani d . 1 . .

loop_
_atom_site_aniso_label
_atom_site_aniso_U_11
_atom_site_aniso_U_22
_atom_site_aniso_U_33
_atom_site_aniso_U_12
_atom_site_aniso_U_13
_atom_site_aniso_U_23
Br1 0.0607(2) 0.0846(3) 0.0995(4) 0.0101(2) 0.0174(3) 0.0112(4)
O1 0.086(2) 0.096(3) 0.0480(19) -0.0127(17) -0.0052(17) -0.0184(16)
N1 0.0530(19) 0.054(2) 0.0344(18) -0.0040(14) 0.0005(15) -0.0044(16)
N2 0.106(3) 0.081(3) 0.054(3) 0.002(2) 0.007(2) -0.024(2)
C1 0.055(2) 0.044(2) 0.045(2) -0.0054(19) -0.005(2) 0.0047(19)
C2 0.073(3) 0.050(3) 0.047(3) -0.009(2) -0.004(3) -0.005(2)
C3 0.075(3) 0.076(3) 0.067(3) -0.015(3) -0.024(3) 0.004(3)
C4 0.052(2) 0.060(3) 0.091(4) -0.010(2) -0.015(3) 0.009(3)
C5 0.049(2) 0.048(2) 0.076(3) 0.0014(18) -0.001(2) 0.016(2)
C6 0.056(2) 0.056(3) 0.052(3) -0.0010(19) -0.003(2) -0.006(2)
C7 0.059(2) 0.049(2) 0.038(2) -0.0061(18) -0.006(2) -0.002(2)
C8 0.057(2) 0.042(2) 0.038(2) -0.0070(17) 0.000(2) 0.0003(19)
C9 0.066(3) 0.046(2) 0.045(3) 0.0001(19) 0.005(2) 0.004(2)
C10 0.062(3) 0.061(3) 0.064(3) 0.000(2) 0.012(3) -0.003(3)
C11 0.054(2) 0.077(3) 0.089(4) -0.003(2) 0.010(3) 0.000(3)
C12 0.065(3) 0.069(3) 0.064(3) -0.009(2) -0.018(2) -0.008(2)
C13 0.057(2) 0.076(3) 0.051(3) -0.006(2) 0.001(2) -0.009(2)
C14 0.076(3) 0.059(3) 0.045(3) 0.005(2) 0.014(2) -0.007(2)

loop_
_atom_type_symbol
_atom_type_description
_atom_type_scat_dispersion_real
_atom_type_scat_dispersion_imag
_atom_type_scat_source
C C 0.0033 0.0016 'International Tables Vol C Tables 4.2.6.8 and 6.1.1.4'
H H 0.0000 0.0000 'International Tables Vol C Tables 4.2.6.8 and 6.1.1.4'
N N 0.0061 0.0033 'International Tables Vol C Tables 4.2.6.8 and 6.1.1.4'
O O 0.0106 0.0060 'International Tables Vol C Tables 4.2.6.8 and 6.1.1.4'
Br Br -0.2901 2.4595 'International Tables Vol C Tables 4.2.6.8 and 6.1.1.4'

loop_
_geom_angle_atom_site_label_1
_geom_angle_atom_site_label_2
_geom_angle_atom_site_label_3
_geom_angle_site_symmetry_1
_geom_angle_site_symmetry_3
_geom_angle
_geom_angle_publ_flag
C2 O1 H1A . . 109.5 ?
C7 N1 C8 . . 121.2(3) ?
C2 C1 C7 . . 121.6(4) ?
C6 C1 C2 . . 119.2(4) ?
C6 C1 C7 . . 119.2(4) ?
O1 C2 C1 . . 122.6(4) ?
O1 C2 C3 . . 120.0(4) ?
C3 C2 C1 . . 117.4(4) ?
C2 C3 H3A . . 118.8 ?
C4 C3 C2 . . 122.4(5) ?
C4 C3 H3A . . 118.8 ?
C3 C4 C5 . . 119.7(4) ?
C3 C4 H4A . . 120.2 ?
C5 C4 H4A . . 120.2 ?
C4 C5 Br1 . . 120.4(3) ?
C6 C5 Br1 . . 119.3(3) ?
C6 C5 C4 . . 120.3(4) ?
C1 C6 H6A . . 119.5 ?
C5 C6 C1 . . 121.0(4) ?
C5 C6 H6A . . 119.5 ?
N1 C7 C1 . . 123.1(3) ?
N1 C7 H7A . . 118.5 ?
C1 C7 H7A . . 118.5 ?
C9 C8 N1 . . 116.0(3) ?
C9 C8 C13 . . 117.9(3) ?
C13 C8 N1 . . 126.0(3) ?
C8 C9 C10 . . 121.7(4) ?
C8 C9 C14 . . 118.0(4) ?
C10 C9 C14 . . 120.4(4) ?
C9 C10 H10A . . 120.5 ?
C11 C10 C9 . . 119.0(4) ?
C11 C10 H10A . . 120.5 ?
C10 C11 H11A . . 119.9 ?
C12 C11 C10 . . 120.2(4) ?
C12 C11 H11A . . 119.9 ?
C11 C12 C13 . . 121.0(4) ?
C11 C12 H12A . . 119.5 ?
C13 C12 H12A . . 119.5 ?
C8 C13 C12 . . 120.2(4) ?
C8 C13 H13A . . 119.9 ?
C12 C13 H13A . . 119.9 ?
N2 C14 C9 . . 179.7(5) ?

loop_
_geom_bond_atom_site_label_1
_geom_bond_atom_site_label_2
_geom_bond_site_symmetry_2
_geom_bond_distance
_geom_bond_publ_flag
Br1 C5 . 1.898(4) ?
O1 C2 . 1.328(6) ?
O1 H1A . 0.8200 ?
N1 C7 . 1.275(4) ?
N1 C8 . 1.411(4) ?
C2 C1 . 1.416(6) ?
C3 C2 . 1.393(7) ?
C3 C4 . 1.358(7) ?
C3 H3A . 0.9300 ?
C4 H4A . 0.9300 ?
C5 C4 . 1.374(6) ?
C6 C1 . 1.388(5) ?
C6 C5 . 1.366(5) ?
C6 H6A . 0.9300 ?
C7 C1 . 1.429(5) ?
C7 H7A . 0.9300 ?
C8 C9 . 1.385(5) ?
C8 C13 . 1.384(5) ?
C9 C10 . 1.387(6) ?
C10 C11 . 1.377(6) ?
C10 H10A . 0.9300 ?
C11 H11A . 0.9300 ?
C12 C11 . 1.354(6) ?
C12 H12A . 0.9300 ?
C13 C12 . 1.388(6) ?
C13 H13A . 0.9300 ?
C14 N2 . 1.125(5) ?
C14 C9 . 1.449(7) ?

loop_
_geom_hbond_atom_site_label_D
_geom_hbond_atom_site_label_H
_geom_hbond_atom_site_label_A
_geom_hbond_site_symmetry_A
_geom_hbond_distance_DH
_geom_hbond_distance_HA
_geom_hbond_distance_DA
_geom_hbond_angle_DHA
_geom_hbond_publ_flag
O1 H1A N1 . 0.82 1.93 2.651(4) 146 yes
C7 H7A N2 4_565 0.93 2.44 3.326(4) 160 yes

loop_
_cod_related_entry_id
_cod_related_entry_database
_cod_related_entry_code
1 ChemSpider 12553068
